data_7010584
loop_
_publ_author_name
'Maiti, Rabindranath'
'Shang, Maoyu'
'Lappin, A. Graham'

_publ_section_title
;
 The chemistry of ruthenium complexes of 1,2-dicyanoethylene dithiolate
 (mnt2--). Synthesis and characterization of [RuIV/III(mnt)3]2--/3--
 and the derivatives trans-[RuIII(mnt)2(PPh3)2]--,
 trans-[RuIII(mnt)2(py)2]-- and trans-[RuIV(mnt)2(Br)2]2--
;
_journal_issue 2
_journal_name_full 'Journal of the Chemical Society, Dalton Transactions'
_journal_page_first 244
_journal_paper_doi 10.1039/b100603g
_journal_year 2002
_chemical_formula_moiety '2(C8 H20 N 1+), (C8 Br2 N4 Ru S4 2-)'
_chemical_formula_sum 'C24 H40 Br2 N6 Ru S4'
_chemical_formula_weight 801.75
_chemical_name_systematic
; 
(Et4N)2Ru[S2C2(CN)2]2Br2 
;
_space_group_IT_number 2
_symmetry_cell_setting triclinic
_symmetry_space_group_name_Hall '-P 1'
_symmetry_space_group_name_H-M 'P -1'
_atom_sites_solution_hydrogens geom
_atom_sites_solution_primary direct
_atom_sites_solution_secondary difmap
_audit_creation_method SHELXL-97
_cell_angle_alpha 75.457(7)
_cell_angle_beta 88.446(7)
_cell_angle_gamma 81.798(7)
_cell_formula_units_Z 1
_cell_length_a 7.2017(6)
_cell_length_b 9.4615(8)
_cell_length_c 12.5828(12)
_cell_measurement_reflns_used 25
_cell_measurement_temperature 293(2)
_cell_measurement_theta_max 16
_cell_measurement_theta_min 15
_cell_volume 821.38(13)
_computing_cell_refinement 'CAD4-ARGUS (Enraf-Nonius, 1994)'
_computing_data_collection 'CAD4-ARGUS (Enraf-Nonius, 1994)'
_computing_data_reduction
;
Chi90s (Boyle, 1997), Xcad4 (Harms, 1996), SHELXTL-v5 (Siemens, 1994)
;
_computing_molecular_graphics 'ORTEP-III for Windows (Farrugia, 1997)'
_computing_publication_material 'SHELXTL-v5 (Siemens, 1994)'
_computing_structure_refinement 'SHELXL-97 (Sheldrick, 1997)'
_computing_structure_solution 'SHELXS-86 (Sheldrick, 1990)'
_diffrn_ambient_temperature 293(2)
_diffrn_measured_fraction_theta_full 0.999
_diffrn_measured_fraction_theta_max 0.999
_diffrn_measurement_device_type 'Enraf-Nonius CAD4'
_diffrn_measurement_method \w/2\q
_diffrn_radiation_monochromator graphite
_diffrn_radiation_source 'fine-focus sealed tube'
_diffrn_radiation_type MoK\a
_diffrn_radiation_wavelength 0.71073
_diffrn_reflns_av_R_equivalents 0.0000
_diffrn_reflns_av_sigmaI/netI 0.0223
_diffrn_reflns_limit_h_max 8
_diffrn_reflns_limit_h_min 0
_diffrn_reflns_limit_k_max 11
_diffrn_reflns_limit_k_min -10
_diffrn_reflns_limit_l_max 14
_diffrn_reflns_limit_l_min -14
_diffrn_reflns_number 2891
_diffrn_reflns_theta_full 25.00
_diffrn_reflns_theta_max 25.00
_diffrn_reflns_theta_min 2.25
_diffrn_standards_decay_% 0
_diffrn_standards_interval_count 200
_diffrn_standards_interval_time 120
_diffrn_standards_number 3
_exptl_absorpt_coefficient_mu 3.188
_exptl_absorpt_correction_T_max 0.6240
_exptl_absorpt_correction_T_min 0.4260
_exptl_absorpt_correction_type psi-scan
_exptl_absorpt_process_details
;
Absorption correction was based on psi-scan data of 6 reflecations 
(North A.C.T., Phillips D.C. & Mathews F.S. (1968) Acta. Cryst. A24, 351).
;
_exptl_crystal_colour black
_exptl_crystal_density_diffrn 1.621
_exptl_crystal_density_method 'not measured'
_exptl_crystal_description plate-like
_exptl_crystal_F_000 404
_exptl_crystal_size_max 0.38
_exptl_crystal_size_mid 0.21
_exptl_crystal_size_min 0.03
_refine_diff_density_max 0.430
_refine_diff_density_min -0.316
_refine_diff_density_rms 0.054
_refine_ls_extinction_method none
_refine_ls_goodness_of_fit_ref 0.996
_refine_ls_hydrogen_treatment constr
_refine_ls_matrix_type full
_refine_ls_number_parameters 169
_refine_ls_number_reflns 2891
_refine_ls_number_restraints 0
_refine_ls_restrained_S_all 0.996
_refine_ls_R_factor_all 0.0322
_refine_ls_R_factor_gt 0.0261
_refine_ls_shift/su_max 0.000
_refine_ls_shift/su_mean 0.000
_refine_ls_structure_factor_coef Fsqd
_refine_ls_weighting_details 'calc w=1/[\s^2^(Fo^2^)+(0.0343P)^2^+0.3862P] where P=(Fo^2^+2Fc^2^)/3'
_refine_ls_weighting_scheme calc
_refine_ls_wR_factor_gt 0.0632
_refine_ls_wR_factor_ref 0.0657
_reflns_number_gt 2510
_reflns_number_total 2891
_reflns_threshold_expression >2sigma(I)
_cod_data_source_file b100603g.txt
_cod_data_source_block la1806
_cod_depositor_comments
;
The following automatic conversions were performed:
'_atom_site_symetry_multiplicity' tag replaced with
'_atom_site_symmetry_multiplicity'.

Automatic conversion script
Id: cif_correct_tags 1440 2010-10-19 06:21:57Z saulius 
;
_cod_database_code 7010584

loop_
_symmetry_equiv_pos_as_xyz
'x, y, z'
'-x, -y, -z'

loop_
_atom_site_label
_atom_site_type_symbol
_atom_site_fract_x
_atom_site_fract_y
_atom_site_fract_z
_atom_site_U_iso_or_equiv
_atom_site_adp_type
_atom_site_occupancy
_atom_site_symmetry_multiplicity
_atom_site_calc_flag
_atom_site_refinement_flags
_atom_site_disorder_assembly
_atom_site_disorder_group
Ru Ru 0.5000 0.5000 0.5000 0.03728(10) Uani 1 2 d S . .
Br Br 0.55425(5) 0.24091(3) 0.46364(2) 0.05552(11) Uani 1 1 d . . .
S1 S 0.65891(10) 0.40745(8) 0.66287(5) 0.04253(17) Uani 1 1 d . . .
S2 S 0.22990(10) 0.44168(9) 0.58965(6) 0.04593(18) Uani 1 1 d . . .
C1 C 0.4900(4) 0.3442(3) 0.7524(2) 0.0387(6) Uani 1 1 d . . .
C2 C 0.5433(4) 0.2743(3) 0.8648(2) 0.0461(7) Uani 1 1 d . . .
N1 N 0.5839(4) 0.2174(3) 0.9534(2) 0.0649(8) Uani 1 1 d . . .
C3 C 0.3050(4) 0.3575(3) 0.7204(2) 0.0401(6) Uani 1 1 d . . .
C4 C 0.1703(4) 0.3002(4) 0.7989(2) 0.0501(7) Uani 1 1 d . . .
N2 N 0.0649(4) 0.2531(4) 0.8627(2) 0.0790(10) Uani 1 1 d . . .
N3 N 0.9041(3) 0.8265(2) 0.78117(17) 0.0393(5) Uani 1 1 d . . .
C5 C 0.7571(4) 0.9248(4) 0.8272(3) 0.0546(8) Uani 1 1 d . . .
H5A H 0.8071 1.0142 0.8287 0.066 Uiso 1 1 calc R . .
H5B H 0.7321 0.8749 0.9024 0.066 Uiso 1 1 calc R . .
C6 C 0.5737(5) 0.9668(4) 0.7634(3) 0.0655(9) Uani 1 1 d . . .
H6A H 0.5907 1.0361 0.6948 0.098 Uiso 1 1 calc R . .
H6B H 0.4796 1.0107 0.8053 0.098 Uiso 1 1 calc R . .
H6C H 0.5347 0.8802 0.7495 0.098 Uiso 1 1 calc R . .
C7 C 0.8330(4) 0.6842(3) 0.7789(3) 0.0515(7) Uani 1 1 d . . .
H7A H 0.9304 0.6233 0.7492 0.062 Uiso 1 1 calc R . .
H7B H 0.7258 0.7073 0.7294 0.062 Uiso 1 1 calc R . .
C8 C 0.7759(5) 0.5956(4) 0.8898(3) 0.0616(9) Uani 1 1 d . . .
H8A H 0.7501 0.5013 0.8834 0.092 Uiso 1 1 calc R . .
H8B H 0.6655 0.6477 0.9143 0.092 Uiso 1 1 calc R . .
H8C H 0.8760 0.5818 0.9418 0.092 Uiso 1 1 calc R . .
C9 C 0.9510(5) 0.8984(4) 0.6639(2) 0.0571(8) Uani 1 1 d . . .
H9A H 0.8380 0.9166 0.6194 0.069 Uiso 1 1 calc R . .
H9B H 1.0410 0.8295 0.6368 0.069 Uiso 1 1 calc R . .
C10 C 1.0309(6) 1.0429(4) 0.6473(3) 0.0715(10) Uani 1 1 d . . .
H10A H 1.0363 1.0886 0.5702 0.107 Uiso 1 1 calc R . .
H10B H 1.1549 1.0237 0.6785 0.107 Uiso 1 1 calc R . .
H10C H 0.9518 1.1076 0.6828 0.107 Uiso 1 1 calc R . .
C11 C 1.0748(4) 0.7950(4) 0.8564(2) 0.0518(7) Uani 1 1 d . . .
H11A H 1.1252 0.8864 0.8503 0.062 Uiso 1 1 calc R . .
H11B H 1.0348 0.7612 0.9316 0.062 Uiso 1 1 calc R . .
C12 C 1.2297(4) 0.6815(4) 0.8325(3) 0.0606(9) Uani 1 1 d . . .
H12A H 1.1891 0.5860 0.8518 0.091 Uiso 1 1 calc R . .
H12B H 1.3394 0.6796 0.8749 0.091 Uiso 1 1 calc R . .
H12C H 1.2589 0.7069 0.7558 0.091 Uiso 1 1 calc R . .

loop_
_atom_site_aniso_label
_atom_site_aniso_U_11
_atom_site_aniso_U_22
_atom_site_aniso_U_33
_atom_site_aniso_U_23
_atom_site_aniso_U_13
_atom_site_aniso_U_12
Ru 0.04106(18) 0.04514(19) 0.02415(15) -0.00697(12) 0.00019(12) -0.00418(13)
Br 0.0727(2) 0.0503(2) 0.04418(18) -0.01574(14) 0.00041(15) -0.00335(16)
S1 0.0438(4) 0.0529(4) 0.0293(3) -0.0076(3) -0.0019(3) -0.0059(3)
S2 0.0429(4) 0.0596(5) 0.0320(3) -0.0062(3) -0.0007(3) -0.0056(3)
C1 0.0503(16) 0.0388(15) 0.0273(12) -0.0095(11) -0.0003(11) -0.0044(12)
C2 0.0521(17) 0.0527(17) 0.0349(16) -0.0125(13) 0.0031(13) -0.0099(14)
N1 0.0770(19) 0.079(2) 0.0336(14) -0.0032(13) -0.0071(13) -0.0119(15)
C3 0.0489(16) 0.0420(15) 0.0293(13) -0.0097(11) 0.0044(11) -0.0055(12)
C4 0.0493(17) 0.063(2) 0.0362(15) -0.0102(14) -0.0001(13) -0.0060(15)
N2 0.0658(19) 0.117(3) 0.0509(17) -0.0080(17) 0.0132(15) -0.0269(19)
N3 0.0456(12) 0.0419(13) 0.0327(11) -0.0136(9) -0.0024(9) -0.0054(10)
C5 0.0601(19) 0.0531(19) 0.0560(19) -0.0244(15) 0.0082(15) -0.0077(15)
C6 0.0554(19) 0.050(2) 0.088(3) -0.0157(18) -0.0046(18) 0.0015(15)
C7 0.0560(18) 0.0489(17) 0.0536(18) -0.0190(14) -0.0089(14) -0.0072(14)
C8 0.059(2) 0.057(2) 0.065(2) -0.0047(16) -0.0004(16) -0.0145(16)
C9 0.069(2) 0.068(2) 0.0328(15) -0.0106(14) 0.0023(14) -0.0093(17)
C10 0.090(3) 0.065(2) 0.057(2) -0.0037(17) 0.0104(19) -0.023(2)
C11 0.0559(18) 0.064(2) 0.0394(16) -0.0167(14) -0.0037(13) -0.0152(15)
C12 0.0468(17) 0.080(2) 0.0558(19) -0.0220(17) -0.0023(15) -0.0012(16)

loop_
_atom_type_symbol
_atom_type_description
_atom_type_scat_dispersion_real
_atom_type_scat_dispersion_imag
_atom_type_scat_source
C C 0.0033 0.0016 'International Tables Vol C Tables 4.2.6.8 and 6.1.1.4'
H H 0.0000 0.0000 'International Tables Vol C Tables 4.2.6.8 and 6.1.1.4'
N N 0.0061 0.0033 'International Tables Vol C Tables 4.2.6.8 and 6.1.1.4'
S S 0.1246 0.1234 'International Tables Vol C Tables 4.2.6.8 and 6.1.1.4'
Br Br -0.2901 2.4595 'International Tables Vol C Tables 4.2.6.8 and 6.1.1.4'
Ru Ru -1.2594 0.8363 'International Tables Vol C Tables 4.2.6.8 and 6.1.1.4'

loop_
_geom_angle_atom_site_label_1
_geom_angle_atom_site_label_2
_geom_angle_atom_site_label_3
_geom_angle
_geom_angle_site_symmetry_1
_geom_angle_site_symmetry_3
_geom_angle_publ_flag
S1 Ru S1 180.0 2_666 . ?
S1 Ru S2 91.28(3) 2_666 . ?
S1 Ru S2 88.72(3) . . ?
S1 Ru S2 88.72(3) 2_666 2_666 ?
S1 Ru S2 91.28(3) . 2_666 ?
S2 Ru S2 180.0 . 2_666 ?
S1 Ru Br 90.52(2) 2_666 . ?
S1 Ru Br 89.48(2) . . ?
S2 Ru Br 88.73(2) . . ?
S2 Ru Br 91.27(2) 2_666 . ?
S1 Ru Br 89.48(2) 2_666 2_666 ?
S1 Ru Br 90.52(2) . 2_666 ?
S2 Ru Br 91.27(2) . 2_666 ?
S2 Ru Br 88.73(2) 2_666 2_666 ?
Br Ru Br 180.0 . 2_666 ?
C1 S1 Ru 103.49(9) . . ?
C3 S2 Ru 103.34(10) . . ?
C3 C1 C2 119.4(2) . . ?
C3 C1 S1 122.1(2) . . ?
C2 C1 S1 118.5(2) . . ?
N1 C2 C1 179.0(3) . . ?
C1 C3 C4 119.5(2) . . ?
C1 C3 S2 122.2(2) . . ?
C4 C3 S2 118.2(2) . . ?
N2 C4 C3 178.9(4) . . ?
C5 N3 C9 111.4(2) . . ?
C5 N3 C7 110.5(2) . . ?
C9 N3 C7 106.4(2) . . ?
C5 N3 C11 106.5(2) . . ?
C9 N3 C11 111.6(2) . . ?
C7 N3 C11 110.4(2) . . ?
N3 C5 C6 114.3(3) . . ?
N3 C5 H5A 108.7 . . ?
C6 C5 H5A 108.7 . . ?
N3 C5 H5B 108.7 . . ?
C6 C5 H5B 108.7 . . ?
H5A C5 H5B 107.6 . . ?
C5 C6 H6A 109.5 . . ?
C5 C6 H6B 109.5 . . ?
H6A C6 H6B 109.5 . . ?
C5 C6 H6C 109.5 . . ?
H6A C6 H6C 109.5 . . ?
H6B C6 H6C 109.5 . . ?
N3 C7 C8 114.6(2) . . ?
N3 C7 H7A 108.6 . . ?
C8 C7 H7A 108.6 . . ?
N3 C7 H7B 108.6 . . ?
C8 C7 H7B 108.6 . . ?
H7A C7 H7B 107.6 . . ?
C7 C8 H8A 109.5 . . ?
C7 C8 H8B 109.5 . . ?
H8A C8 H8B 109.5 . . ?
C7 C8 H8C 109.5 . . ?
H8A C8 H8C 109.5 . . ?
H8B C8 H8C 109.5 . . ?
N3 C9 C10 115.4(3) . . ?
N3 C9 H9A 108.4 . . ?
C10 C9 H9A 108.4 . . ?
N3 C9 H9B 108.4 . . ?
C10 C9 H9B 108.4 . . ?
H9A C9 H9B 107.5 . . ?
C9 C10 H10A 109.5 . . ?
C9 C10 H10B 109.5 . . ?
H10A C10 H10B 109.5 . . ?
C9 C10 H10C 109.5 . . ?
H10A C10 H10C 109.5 . . ?
H10B C10 H10C 109.5 . . ?
C12 C11 N3 114.6(2) . . ?
C12 C11 H11A 108.6 . . ?
N3 C11 H11A 108.6 . . ?
C12 C11 H11B 108.6 . . ?
N3 C11 H11B 108.6 . . ?
H11A C11 H11B 107.6 . . ?
C11 C12 H12A 109.5 . . ?
C11 C12 H12B 109.5 . . ?
H12A C12 H12B 109.5 . . ?
C11 C12 H12C 109.5 . . ?
H12A C12 H12C 109.5 . . ?
H12B C12 H12C 109.5 . . ?

loop_
_geom_bond_atom_site_label_1
_geom_bond_atom_site_label_2
_geom_bond_distance
_geom_bond_site_symmetry_2
_geom_bond_publ_flag
Ru S1 2.2840(7) 2_666 ?
Ru S1 2.2840(7) . ?
Ru S2 2.2881(7) . ?
Ru S2 2.2881(7) 2_666 ?
Ru Br 2.5790(4) . ?
Ru Br 2.5790(4) 2_666 ?
S1 C1 1.704(3) . ?
S2 C3 1.704(3) . ?
C1 C3 1.382(4) . ?
C1 C2 1.439(4) . ?
C2 N1 1.136(4) . ?
C3 C4 1.428(4) . ?
C4 N2 1.141(4) . ?
N3 C5 1.509(4) . ?
N3 C9 1.513(3) . ?
N3 C7 1.514(4) . ?
N3 C11 1.521(4) . ?
C5 C6 1.515(5) . ?
C5 H5A 0.9700 . ?
C5 H5B 0.9700 . ?
C6 H6A 0.9600 . ?
C6 H6B 0.9600 . ?
C6 H6C 0.9600 . ?
C7 C8 1.515(4) . ?
C7 H7A 0.9700 . ?
C7 H7B 0.9700 . ?
C8 H8A 0.9600 . ?
C8 H8B 0.9600 . ?
C8 H8C 0.9600 . ?
C9 C10 1.522(5) . ?
C9 H9A 0.9700 . ?
C9 H9B 0.9700 . ?
C10 H10A 0.9600 . ?
C10 H10B 0.9600 . ?
C10 H10C 0.9600 . ?
C11 C12 1.514(4) . ?
C11 H11A 0.9700 . ?
C11 H11B 0.9700 . ?
C12 H12A 0.9600 . ?
C12 H12B 0.9600 . ?
C12 H12C 0.9600 . ?
